data_4134477
loop_
_publ_author_name
'Pan, Chun-Ya'
'Yang, Xin-Rui'
'Xiong, Lin'
'Lu, Zhong-Wei'
'Zhen, Bo-Yu'
'Sui, Xin'
'Deng, Xue-Bin'
'Chen, Ling'
'Wu, Li-Ming'

_publ_section_title
;
 Solid-State Nonlinear Optical Switch with the Widest Switching
 Temperature Range Owing to Its Continuously Tunable <i>T</i><sub>c</sub>.
;
_journal_issue 13
_journal_name_full 'Journal of the American Chemical Society'
_journal_page_first 6423
_journal_page_last 6431
_journal_paper_doi 10.1021/jacs.0c01741
_journal_volume 142
_journal_year 2020
_chemical_formula_sum 'F H6.45 K0.39 N1.61 O3 P'
_chemical_formula_weight 142.22
_space_group_IT_number 33
_space_group_name_Hall 'P 2c -2n'
_space_group_name_H-M_alt 'P n a 21'
_atom_sites_solution_hydrogens geom
_atom_sites_solution_primary direct
_atom_sites_solution_secondary difmap
_audit_creation_method SHELXL-97
_cell_angle_alpha 90.00
_cell_angle_beta 90.00
_cell_angle_gamma 90.00
_cell_formula_units_Z 4
_cell_length_a 7.9345(9)
_cell_length_b 11.0298(13)
_cell_length_c 5.9653(8)
_cell_measurement_temperature 273(2)
_cell_volume 522.06(11)
_computing_structure_refinement 'SHELXL-97 (Sheldrick, 1997)'
_computing_structure_solution 'SHELXS-97 (Sheldrick, 1990)'
_diffrn_ambient_temperature 273(2)
_diffrn_measured_fraction_theta_full 0.994
_diffrn_measured_fraction_theta_max 0.994
_diffrn_radiation_monochromator graphite
_diffrn_radiation_source 'fine-focus sealed tube'
_diffrn_radiation_type MoK\a
_diffrn_radiation_wavelength 0.71073
_diffrn_reflns_av_R_equivalents 0.0616
_diffrn_reflns_av_sigmaI/netI 0.0352
_diffrn_reflns_limit_h_max 10
_diffrn_reflns_limit_h_min -10
_diffrn_reflns_limit_k_max 14
_diffrn_reflns_limit_k_min -14
_diffrn_reflns_limit_l_max 7
_diffrn_reflns_limit_l_min -7
_diffrn_reflns_number 9949
_diffrn_reflns_theta_full 27.52
_diffrn_reflns_theta_max 27.52
_diffrn_reflns_theta_min 3.16
_exptl_absorpt_coefficient_mu 0.767
_exptl_crystal_density_diffrn 1.809
_exptl_crystal_density_method 'not measured'
_exptl_crystal_F_000 292
_refine_diff_density_max 0.365
_refine_diff_density_min -0.371
_refine_diff_density_rms 0.082
_refine_ls_abs_structure_details 'Flack H D (1983), Acta Cryst. A39, 876-881'
_refine_ls_abs_structure_Flack 0.13(19)
_refine_ls_extinction_method none
_refine_ls_goodness_of_fit_ref 1.139
_refine_ls_hydrogen_treatment mixed
_refine_ls_matrix_type full
_refine_ls_number_parameters 89
_refine_ls_number_reflns 1189
_refine_ls_number_restraints 39
_refine_ls_restrained_S_all 1.123
_refine_ls_R_factor_all 0.0518
_refine_ls_R_factor_gt 0.0463
_refine_ls_shift/su_max 0.000
_refine_ls_shift/su_mean 0.000
_refine_ls_structure_factor_coef Fsqd
_refine_ls_weighting_details 'calc w=1/[\s^2^(Fo^2^)+(0.0357P)^2^+0.8612P] where P=(Fo^2^+2Fc^2^)/3'
_refine_ls_weighting_scheme calc
_refine_ls_wR_factor_gt 0.0979
_refine_ls_wR_factor_ref 0.1002
_reflns_number_gt 1099
_reflns_number_total 1189
_reflns_threshold_expression >2sigma(I)
_cod_data_source_file K0.5(NH4)1.5PO3F.cif
_cod_data_source_block K0.5(NH4)1.5PO3F-300K
_cod_depositor_comments 'Adding full bibliography for 4134470--4134505.cif.'
_cod_original_formula_sum 'H6.45 F K0.39 N1.61 O3 P'
_cod_database_code 4134477

loop_
_symmetry_equiv_pos_as_xyz
'x, y, z'
'-x, -y, z+1/2'
'x+1/2, -y+1/2, z'
'-x+1/2, y+1/2, z+1/2'

loop_
_atom_site_label
_atom_site_type_symbol
_atom_site_fract_x
_atom_site_fract_y
_atom_site_fract_z
_atom_site_U_iso_or_equiv
_atom_site_adp_type
_atom_site_occupancy
_atom_site_symmetry_multiplicity
_atom_site_calc_flag
_atom_site_refinement_flags
_atom_site_disorder_assembly
_atom_site_disorder_group
P P -0.19032(9) -0.87393(7) -0.58980(16) 0.0170(2) Uani 1 1 d . . .
N1 N -0.3582(3) -1.0377(3) -0.1048(8) 0.0224(6) Uani 1 1 d D . .
H1A H -0.333(5) -1.020(3) 0.029(4) 0.034 Uiso 1 1 d D . .
H1B H -0.302(4) -0.990(3) -0.191(5) 0.034 Uiso 1 1 d D . .
H1C H -0.462(2) -1.027(3) -0.125(7) 0.034 Uiso 1 1 d D . .
H1D H -0.331(4) -1.1096(18) -0.133(6) 0.034 Uiso 1 1 d D . .
F F 0.0003(2) -0.9203(2) -0.5921(7) 0.0395(6) Uani 1 1 d . . .
O2 O -0.1928(4) -0.7755(3) -0.7615(5) 0.0324(7) Uani 1 1 d . . .
O3 O -0.2878(3) -0.9871(2) -0.6501(5) 0.0260(7) Uani 1 1 d . . .
N2 N -0.07535(15) -1.19188(11) -0.5841(4) 0.0230(5) Uani 0.567(6) 1 d PD . .
H2A H -0.137(6) -1.220(5) -0.685(7) 0.034 Uiso 0.567(6) 1 d PD . .
H2B H -0.074(7) -1.242(4) -0.481(8) 0.034 Uiso 0.567(6) 1 d PD . .
H2C H 0.019(4) -1.183(5) -0.634(9) 0.034 Uiso 0.567(6) 1 d PD . .
H2D H -0.116(6) -1.128(3) -0.540(9) 0.034 Uiso 0.567(6) 1 d PD . .
K K -0.07535(15) -1.19188(11) -0.5841(4) 0.0230(5) Uani 0.433(6) 1 d P . .
O1 O -0.2182(4) -0.8352(3) -0.3511(5) 0.0306(7) Uani 1 1 d . . .

loop_
_atom_site_aniso_label
_atom_site_aniso_U_11
_atom_site_aniso_U_22
_atom_site_aniso_U_33
_atom_site_aniso_U_23
_atom_site_aniso_U_13
_atom_site_aniso_U_12
P 0.0139(3) 0.0220(4) 0.0152(4) -0.0001(5) -0.0006(5) 0.0012(3)
N1 0.0181(12) 0.0272(15) 0.0220(18) 0.0068(19) -0.0024(17) -0.0052(11)
F 0.0163(9) 0.0452(12) 0.0570(15) -0.0003(19) 0.0024(18) 0.0046(9)
O2 0.0415(18) 0.0298(16) 0.0260(15) 0.0048(13) 0.0010(15) -0.0014(14)
O3 0.0222(13) 0.0290(14) 0.0269(16) -0.0047(11) 0.0008(10) -0.0006(11)
N2 0.0201(7) 0.0256(7) 0.0232(7) 0.0028(9) 0.0020(8) -0.0030(5)
K 0.0201(7) 0.0256(7) 0.0232(7) 0.0028(9) 0.0020(8) -0.0030(5)
O1 0.0365(16) 0.0374(16) 0.0180(14) -0.0022(13) 0.0003(13) -0.0002(14)

loop_
_atom_type_symbol
_atom_type_description
_atom_type_scat_dispersion_real
_atom_type_scat_dispersion_imag
_atom_type_scat_source
F F 0.0171 0.0103 'International Tables Vol C Tables 4.2.6.8 and 6.1.1.4'
H H 0.0000 0.0000 'International Tables Vol C Tables 4.2.6.8 and 6.1.1.4'
K K 0.2009 0.2494 'International Tables Vol C Tables 4.2.6.8 and 6.1.1.4'
N N 0.0061 0.0033 'International Tables Vol C Tables 4.2.6.8 and 6.1.1.4'
O O 0.0106 0.0060 'International Tables Vol C Tables 4.2.6.8 and 6.1.1.4'
P P 0.1023 0.0942 'International Tables Vol C Tables 4.2.6.8 and 6.1.1.4'

loop_
_geom_angle_atom_site_label_1
_geom_angle_atom_site_label_2
_geom_angle_atom_site_label_3
_geom_angle
_geom_angle_site_symmetry_1
_geom_angle_site_symmetry_3
_geom_angle_publ_flag
O2 P O1 116.19(19) . . ?
O2 P O3 115.50(18) . . ?
O1 P O3 112.63(17) . . ?
O2 P F 103.86(18) . . ?
O1 P F 103.81(19) . . ?
O3 P F 102.60(14) . . ?
O2 P K 46.93(13) . 2_534 ?
O1 P K 141.61(13) . 2_534 ?
O3 P K 105.31(11) . 2_534 ?
F P K 61.05(14) . 2_534 ?
O2 P K 114.74(13) . 2_535 ?
O1 P K 42.77(12) . 2_535 ?
O3 P K 129.69(11) . 2_535 ?
F P K 62.38(14) . 2_535 ?
K P K 106.44(4) 2_534 2_535 ?
P F K 93.40(15) . 2_534 ?
P F K 92.44(14) . 2_535 ?
K F K 130.55(8) 2_534 2_535 ?
P O2 K 135.67(18) . 4_454 ?
P O2 K 110.91(16) . 2_534 ?
K O2 K 93.82(12) 4_454 2_534 ?
P O1 K 142.36(18) . 4_455 ?
P O1 K 116.14(16) . 2_535 ?
K O1 K 95.88(11) 4_455 2_535 ?

loop_
_geom_bond_atom_site_label_1
_geom_bond_atom_site_label_2
_geom_bond_distance
_geom_bond_site_symmetry_2
_geom_bond_publ_flag
P O2 1.492(3) . ?
P O1 1.503(3) . ?
P O3 1.512(3) . ?
P F 1.597(2) . ?
P K 3.697(2) 2_534 ?
P K 3.751(2) 2_535 ?
F K 3.241(4) 2_534 ?
F K 3.327(4) 2_535 ?
O2 K 2.818(4) 4_454 ?
O2 K 2.891(4) 2_534 ?
O1 K 2.778(3) 4_455 ?
O1 K 2.838(3) 2_535 ?
